data_7206362
loop_
_publ_author_name
'Ugono, Onome'
'Rath, Nigam P.'
'Beatty, Alicia M.'

_publ_section_title
;
 Exceptions to the rule: new hydrogen-bonded networks from an old
 reliable
;
_journal_issue 3
_journal_name_full CrystEngComm
_journal_page_first 753
_journal_paper_doi 10.1039/c0ce00621a
_journal_volume 13
_journal_year 2011
_chemical_formula_moiety 'C9 H14 N, C5 H3 N2 O4'
_chemical_formula_sum 'C14 H17 N3 O4'
_chemical_formula_weight 291.31
_chemical_name_systematic
;
?
;
_space_group_IT_number 2
_symmetry_cell_setting triclinic
_symmetry_space_group_name_Hall '-P 1'
_symmetry_space_group_name_H-M 'P -1'
_atom_sites_solution_hydrogens geom
_atom_sites_solution_primary direct
_atom_sites_solution_secondary difmap
_audit_creation_method SHELXL-97
_cell_angle_alpha 90.211(2)
_cell_angle_beta 104.461(2)
_cell_angle_gamma 109.951(2)
_cell_formula_units_Z 2
_cell_length_a 6.8377(3)
_cell_length_b 8.6356(4)
_cell_length_c 13.3174(7)
_cell_measurement_reflns_used 5373
_cell_measurement_temperature 100(2)
_cell_measurement_theta_max 33.92
_cell_measurement_theta_min 2.52
_cell_volume 712.33(6)
_computing_cell_refinement 'Bruker SAINT'
_computing_data_collection 'Bruker APEX2'
_computing_data_reduction 'Bruker SAINT'
_computing_molecular_graphics 'Barbour, L. J. (2001). J. Supramol. Chem. 1, 189-191'
_computing_structure_refinement 'SHELXL-97 (Sheldrick, 1997)'
_computing_structure_solution 'SHELXS-97 (Sheldrick, 1990)'
_diffrn_ambient_temperature 100(2)
_diffrn_measured_fraction_theta_full 0.998
_diffrn_measured_fraction_theta_max 0.932
_diffrn_measurement_device_type 'SMART APEX-II CCD'
_diffrn_measurement_method '\w scans'
_diffrn_radiation_monochromator graphite
_diffrn_radiation_source 'fine-focus sealed tube'
_diffrn_radiation_type MoK\a
_diffrn_radiation_wavelength 0.71073
_diffrn_reflns_av_R_equivalents 0.0294
_diffrn_reflns_av_sigmaI/netI 0.0241
_diffrn_reflns_limit_h_max 10
_diffrn_reflns_limit_h_min -10
_diffrn_reflns_limit_k_max 13
_diffrn_reflns_limit_k_min -12
_diffrn_reflns_limit_l_max 20
_diffrn_reflns_limit_l_min -20
_diffrn_reflns_number 18329
_diffrn_reflns_theta_full 28.00
_diffrn_reflns_theta_max 33.92
_diffrn_reflns_theta_min 2.52
_exptl_absorpt_coefficient_mu 0.101
_exptl_absorpt_correction_T_max 0.9761
_exptl_absorpt_correction_T_min 0.9683
_exptl_absorpt_correction_type multi-scan
_exptl_absorpt_process_details 'sadabs v2008/1'
_exptl_crystal_colour orange
_exptl_crystal_density_diffrn 1.358
_exptl_crystal_density_method 'not measured'
_exptl_crystal_description prism
_exptl_crystal_F_000 308
_exptl_crystal_size_max 0.32
_exptl_crystal_size_mid 0.26
_exptl_crystal_size_min 0.24
_refine_diff_density_max 0.564
_refine_diff_density_min -0.337
_refine_diff_density_rms 0.051
_refine_ls_extinction_method none
_refine_ls_goodness_of_fit_ref 1.040
_refine_ls_hydrogen_treatment mixed
_refine_ls_matrix_type full
_refine_ls_number_parameters 212
_refine_ls_number_reflns 5373
_refine_ls_number_restraints 0
_refine_ls_restrained_S_all 1.040
_refine_ls_R_factor_all 0.0406
_refine_ls_R_factor_gt 0.0380
_refine_ls_shift/su_max 0.001
_refine_ls_shift/su_mean 0.000
_refine_ls_structure_factor_coef Fsqd
_refine_ls_weighting_details 'calc w=1/[\s^2^(Fo^2^)+(0.0619P)^2^+0.1462P] where P=(Fo^2^+2Fc^2^)/3'
_refine_ls_weighting_scheme calc
_refine_ls_wR_factor_gt 0.1068
_refine_ls_wR_factor_ref 0.1090
_reflns_number_gt 4956
_reflns_number_total 5373
_reflns_threshold_expression >2sigma(I)
_cod_data_source_file c0ce00621a.txt
_cod_data_source_block Compound-4
_cod_depositor_comments
;
The following automatic conversions were performed:

'_symmetry_cell_setting' value 'Triclinic' changed to 'triclinic'
according to /home/saulius/struct/CIF-dictionaries/cif_core.dic
dictionary named 'cif_core.dic' version 2.4.1 from 2010-06-29.

Automatic conversion script
Id: cif_fix_values 1715 2011-07-08 13:25:40Z adriana 
;
_cod_original_sg_symbol_Hall -P1
_cod_original_sg_symbol_H-M P-1
_cod_database_code 7206362

loop_
_symmetry_equiv_pos_as_xyz
'x, y, z'
'-x, -y, -z'

loop_
_atom_site_label
_atom_site_type_symbol
_atom_site_fract_x
_atom_site_fract_y
_atom_site_fract_z
_atom_site_U_iso_or_equiv
_atom_site_adp_type
_atom_site_occupancy
_atom_site_symmetry_multiplicity
_atom_site_calc_flag
_atom_site_refinement_flags
O1 O -0.12021(8) -0.05866(6) 0.87882(5) 0.01710(11) Uani 1 1 d .
N1 N 0.14241(9) 0.50782(7) 0.88636(5) 0.01455(11) Uani 1 1 d .
C1 C 0.29467(10) 0.44594(8) 0.87916(5) 0.01354(11) Uani 1 1 d .
O2 O -0.31450(8) 0.07825(6) 0.92648(4) 0.01790(11) Uani 1 1 d .
N2 N -0.02331(9) 0.37617(7) 0.89606(5) 0.01424(11) Uani 1 1 d .
C2 C 0.22362(10) 0.27397(8) 0.88326(6) 0.01527(12) Uani 1 1 d .
H2 H 0.3005 0.2019 0.8794 0.018 Uiso 1 1 calc R
O3 O 0.52363(8) 0.71140(6) 0.86714(5) 0.02018(12) Uani 1 1 d .
N3 N -0.21596(10) 0.13688(7) 0.16231(5) 0.01489(11) Uani 1 1 d .
C3 C 0.01616(10) 0.23270(8) 0.89411(5) 0.01330(11) Uani 1 1 d .
O4 O 0.65473(9) 0.50560(7) 0.87258(5) 0.02052(12) Uani 1 1 d .
C4 C 0.50894(10) 0.55684(8) 0.87247(5) 0.01439(12) Uani 1 1 d .
C5 C -0.15304(10) 0.07282(8) 0.90153(5) 0.01347(11) Uani 1 1 d .
C6 C -0.19869(11) 0.12500(9) 0.27420(5) 0.01587(12) Uani 1 1 d .
C7 C -0.35900(12) -0.00248(10) 0.30236(6) 0.02171(14) Uani 1 1 d .
H7 H -0.4734 -0.0789 0.2503 0.026 Uiso 1 1 calc R
C8 C -0.35067(15) -0.01729(12) 0.40726(7) 0.02759(17) Uani 1 1 d .
H8 H -0.4588 -0.1044 0.4271 0.033 Uiso 1 1 calc R
C9 C -0.18366(16) 0.09573(12) 0.48267(7) 0.02893(17) Uani 1 1 d .
H9 H -0.1789 0.0877 0.5543 0.035 Uiso 1 1 calc R
C10 C -0.02375(14) 0.22036(11) 0.45325(6) 0.02592(16) Uani 1 1 d .
H10 H 0.0902 0.2965 0.5057 0.031 Uiso 1 1 calc R
C11 C -0.02494(12) 0.23748(9) 0.34848(6) 0.01915(13) Uani 1 1 d .
C12 C 0.15988(13) 0.37055(10) 0.32141(6) 0.02216(14) Uani 1 1 d .
H12 H 0.1320 0.3622 0.2439 0.027 Uiso 1 1 calc R
C13 C 0.37307(14) 0.34273(14) 0.36788(8) 0.03259(19) Uani 1 1 d .
H13A H 0.3991 0.3433 0.4437 0.049 Uiso 1 1 calc R
H13B H 0.4918 0.4314 0.3513 0.049 Uiso 1 1 calc R
H13C H 0.3645 0.2358 0.3383 0.049 Uiso 1 1 calc R
C14 C 0.17445(18) 0.54349(12) 0.35779(8) 0.0340(2) Uani 1 1 d .
H14A H 0.0362 0.5578 0.3277 0.051 Uiso 1 1 calc R
H14B H 0.2887 0.6272 0.3349 0.051 Uiso 1 1 calc R
H14C H 0.2078 0.5562 0.4340 0.051 Uiso 1 1 calc R
H3 H -0.144(2) 0.3914(18) 0.9006(11) 0.036(3) Uiso 1 1 d .
H1 H -0.187(2) 0.2448(16) 0.1459(10) 0.026(3) Uiso 1 1 d .
H4 H -0.345(2) 0.0766(16) 0.1268(10) 0.024(3) Uiso 1 1 d .
H5 H -0.120(2) 0.1004(16) 0.1415(10) 0.028(3) Uiso 1 1 d .
H6 H 0.669(3) 0.787(2) 0.8723(14) 0.055(5) Uiso 1 1 d .

loop_
_atom_site_aniso_label
_atom_site_aniso_U_11
_atom_site_aniso_U_22
_atom_site_aniso_U_33
_atom_site_aniso_U_23
_atom_site_aniso_U_13
_atom_site_aniso_U_12
O1 0.0123(2) 0.0092(2) 0.0311(3) 0.00105(17) 0.00943(18) 0.00282(16)
N1 0.0095(2) 0.0095(2) 0.0258(3) 0.00274(19) 0.00685(19) 0.00335(18)
C1 0.0098(2) 0.0093(2) 0.0230(3) 0.0021(2) 0.0067(2) 0.00349(19)
O2 0.0122(2) 0.0145(2) 0.0294(3) 0.00135(18) 0.01064(19) 0.00396(17)
N2 0.0093(2) 0.0096(2) 0.0256(3) 0.00240(19) 0.00736(19) 0.00354(18)
C2 0.0116(2) 0.0092(2) 0.0275(3) 0.0022(2) 0.0088(2) 0.0043(2)
O3 0.0115(2) 0.0092(2) 0.0415(3) 0.00496(19) 0.0102(2) 0.00348(17)
N3 0.0130(2) 0.0138(2) 0.0192(2) 0.00071(19) 0.00447(19) 0.00623(19)
C3 0.0101(2) 0.0086(2) 0.0221(3) 0.0016(2) 0.0065(2) 0.00293(19)
O4 0.0144(2) 0.0171(2) 0.0367(3) 0.0079(2) 0.0132(2) 0.00925(19)
C4 0.0107(2) 0.0111(3) 0.0227(3) 0.0030(2) 0.0064(2) 0.0042(2)
C5 0.0099(2) 0.0102(2) 0.0202(3) 0.0016(2) 0.0054(2) 0.00253(19)
C6 0.0146(3) 0.0158(3) 0.0194(3) 0.0016(2) 0.0063(2) 0.0069(2)
C7 0.0173(3) 0.0211(3) 0.0268(3) 0.0030(3) 0.0087(3) 0.0050(3)
C8 0.0259(4) 0.0290(4) 0.0303(4) 0.0079(3) 0.0155(3) 0.0071(3)
C9 0.0314(4) 0.0352(4) 0.0234(3) 0.0061(3) 0.0135(3) 0.0113(3)
C10 0.0259(4) 0.0291(4) 0.0206(3) -0.0003(3) 0.0071(3) 0.0064(3)
C11 0.0179(3) 0.0192(3) 0.0200(3) -0.0001(2) 0.0055(2) 0.0058(2)
C12 0.0185(3) 0.0207(3) 0.0220(3) -0.0002(2) 0.0041(2) 0.0012(3)
C13 0.0189(4) 0.0432(5) 0.0309(4) 0.0036(4) 0.0046(3) 0.0065(3)
C14 0.0391(5) 0.0205(4) 0.0328(4) -0.0034(3) 0.0045(4) 0.0024(3)

loop_
_atom_type_symbol
_atom_type_description
_atom_type_scat_dispersion_real
_atom_type_scat_dispersion_imag
_atom_type_scat_source
C C 0.0033 0.0016 'International Tables Vol C Tables 4.2.6.8 and 6.1.1.4'
H H 0.0000 0.0000 'International Tables Vol C Tables 4.2.6.8 and 6.1.1.4'
N N 0.0061 0.0033 'International Tables Vol C Tables 4.2.6.8 and 6.1.1.4'
O O 0.0106 0.0060 'International Tables Vol C Tables 4.2.6.8 and 6.1.1.4'

loop_
_geom_angle_atom_site_label_1
_geom_angle_atom_site_label_2
_geom_angle_atom_site_label_3
_geom_angle
N2 N1 C1 104.44(5)
N1 C1 C2 111.64(6)
N1 C1 C4 120.50(6)
C2 C1 C4 127.81(6)
N1 N2 C3 113.02(5)
N1 N2 H3 118.4(10)
C3 N2 H3 128.6(10)
C3 C2 C1 104.50(5)
C3 C2 H2 127.8
C1 C2 H2 127.8
C4 O3 H6 113.4(10)
C6 N3 H1 111.6(8)
C6 N3 H4 109.3(8)
H1 N3 H4 109.2(11)
C6 N3 H5 111.8(8)
H1 N3 H5 106.7(11)
H4 N3 H5 108.1(11)
N2 C3 C2 106.40(5)
N2 C3 C5 120.29(6)
C2 C3 C5 133.31(6)
O4 C4 O3 124.85(6)
O4 C4 C1 121.95(6)
O3 C4 C1 113.20(6)
O2 C5 O1 125.89(6)
O2 C5 C3 117.90(6)
O1 C5 C3 116.18(6)
C7 C6 C11 121.92(7)
C7 C6 N3 117.66(6)
C11 C6 N3 120.41(6)
C8 C7 C6 119.65(7)
C8 C7 H7 120.2
C6 C7 H7 120.2
C9 C8 C7 119.70(8)
C9 C8 H8 120.2
C7 C8 H8 120.2
C10 C9 C8 119.85(8)
C10 C9 H9 120.1
C8 C9 H9 120.1
C9 C10 C11 122.03(8)
C9 C10 H10 119.0
C11 C10 H10 119.0
C6 C11 C10 116.80(7)
C6 C11 C12 123.56(7)
C10 C11 C12 119.61(7)
C11 C12 C14 111.29(7)
C11 C12 C13 110.37(7)
C14 C12 C13 111.03(7)
C11 C12 H12 108.0
C14 C12 H12 108.0
C13 C12 H12 108.0
C12 C13 H13A 109.5
C12 C13 H13B 109.5
H13A C13 H13B 109.5
C12 C13 H13C 109.5
H13A C13 H13C 109.5
H13B C13 H13C 109.5
C12 C14 H14A 109.5
C12 C14 H14B 109.5
H14A C14 H14B 109.5
C12 C14 H14C 109.5
H14A C14 H14C 109.5
H14B C14 H14C 109.5

loop_
_geom_bond_atom_site_label_1
_geom_bond_atom_site_label_2
_geom_bond_distance
O1 C5 1.2792(8)
N1 N2 1.3372(8)
N1 C1 1.3445(8)
C1 C2 1.4021(9)
C1 C4 1.4764(9)
O2 C5 1.2449(8)
N2 C3 1.3565(8)
N2 H3 0.895(15)
C2 C3 1.3849(9)
C2 H2 0.9500
O3 C4 1.3074(8)
O3 H6 0.972(18)
N3 C6 1.4718(9)
N3 H1 0.923(13)
N3 H4 0.864(13)
N3 H5 0.916(13)
C3 C5 1.4909(9)
O4 C4 1.2207(8)
C6 C7 1.3925(10)
C6 C11 1.3971(10)
C7 C8 1.3919(12)
C7 H7 0.9500
C8 C9 1.3873(13)
C8 H8 0.9500
C9 C10 1.3861(13)
C9 H9 0.9500
C10 C11 1.4020(11)
C10 H10 0.9500
C11 C12 1.5123(11)
C12 C14 1.5310(13)
C12 C13 1.5347(13)
C12 H12 1.0000
C13 H13A 0.9800
C13 H13B 0.9800
C13 H13C 0.9800
C14 H14A 0.9800
C14 H14B 0.9800
C14 H14C 0.9800

loop_
_geom_hbond_atom_site_label_D
_geom_hbond_atom_site_label_H
_geom_hbond_atom_site_label_A
_geom_hbond_distance_DH
_geom_hbond_distance_HA
_geom_hbond_distance_DA
_geom_hbond_angle_DHA
_geom_hbond_site_symmetry_A
N2 H3 O4 0.895(15) 1.918(15) 2.7443(7) 152.8(13) 1_455
N3 H1 N1 0.923(13) 2.114(13) 3.0350(8) 175.4(12) 2_566
N3 H4 O2 0.864(13) 2.183(13) 3.0290(8) 166.3(11) 2_456
N3 H5 O1 0.916(13) 1.877(14) 2.7795(8) 168.0(12) 2_556
O3 H6 O1 0.972(18) 1.576(18) 2.5311(7) 166.4(17) 1_665
